data_7022244
loop_
_publ_author_name
'Zhou, Jian'
'Liu, Xing'
'An, Litao'
'Hu, Feilong'
'Kan, Yuhe'
'Li, Rong'
'Shen, Zhenming'

_publ_section_title
;
 Solvothermal synthesis and characterization of thioindate-thioantimonates
 with transition-metal complexes: the first examples of the incorporation
 of transition metal ions into In-S-Sb frameworks.
;
_journal_issue 5
_journal_name_full 'Dalton transactions (Cambridge, England : 2003)'
_journal_page_first 1735
_journal_page_last 1742
_journal_paper_doi 10.1039/c2dt32132g
_journal_volume 42
_journal_year 2013
_chemical_formula_moiety 'In2 S7 Sb2, C6 H24 N6 Ni '
_chemical_formula_sum 'C6 H24 In2 N6 Ni S7 Sb2'
_chemical_formula_weight 936.65
_chemical_name_systematic
;
?
;
_space_group_IT_number 14
_symmetry_cell_setting monoclinic
_symmetry_space_group_name_Hall '-P 2ybc'
_symmetry_space_group_name_H-M 'P 1 21/c 1'
_atom_sites_solution_hydrogens geom
_atom_sites_solution_primary direct
_atom_sites_solution_secondary difmap
_audit_creation_method SHELXL-97
_cell_angle_alpha 90.00
_cell_angle_beta 117.255(6)
_cell_angle_gamma 90.00
_cell_formula_units_Z 4
_cell_length_a 11.2605(11)
_cell_length_b 17.1278(16)
_cell_length_c 13.6829(10)
_cell_measurement_reflns_used 11846
_cell_measurement_temperature 296(2)
_cell_measurement_theta_max 25.01
_cell_measurement_theta_min 2.03
_cell_volume 2346.0(4)
_computing_cell_refinement 'CrystalClear, Ver. 1.30 (Rigaku/MSC, 2001)'
_computing_data_collection 'CrystalClear, Ver. 1.30 (Rigaku/MSC, 2001)'
_computing_data_reduction 'CrystalStructure, Ver. 3.60 (Rigaku/MSC, 2004)'
_computing_molecular_graphics 'ORTEPII (Johnson, 1976)'
_computing_publication_material SHELXL97
_computing_structure_refinement 'SHELXL97 (Sheldrick, 1997)'
_computing_structure_solution 'SHELXS97 (Sheldrick, 1990)'
_diffrn_ambient_temperature 296(2)
_diffrn_detector_area_resol_mean 7.31
_diffrn_measured_fraction_theta_full 0.983
_diffrn_measured_fraction_theta_max 0.983
_diffrn_measurement_device_type 'Rigaku Mercury'
_diffrn_measurement_method \w
_diffrn_radiation_monochromator graphite
_diffrn_radiation_source 'fine-focus sealed tube'
_diffrn_radiation_type MoK\a
_diffrn_radiation_wavelength 0.71073
_diffrn_reflns_av_R_equivalents 0.0712
_diffrn_reflns_av_sigmaI/netI 0.0904
_diffrn_reflns_limit_h_max 12
_diffrn_reflns_limit_h_min -13
_diffrn_reflns_limit_k_max 20
_diffrn_reflns_limit_k_min -20
_diffrn_reflns_limit_l_max 16
_diffrn_reflns_limit_l_min -14
_diffrn_reflns_number 12171
_diffrn_reflns_theta_full 25.35
_diffrn_reflns_theta_max 25.35
_diffrn_reflns_theta_min 2.03
_exptl_absorpt_coefficient_mu 5.626
_exptl_absorpt_correction_T_max 0.6617
_exptl_absorpt_correction_T_min 0.5517
_exptl_absorpt_correction_type multi-scan
_exptl_absorpt_process_details 'Jacobson, R. (1998) Private communication'
_exptl_crystal_colour pink
_exptl_crystal_density_diffrn 2.652
_exptl_crystal_density_method 'not measured'
_exptl_crystal_description block
_exptl_crystal_F_000 1768
_exptl_crystal_size_max 0.12
_exptl_crystal_size_mid 0.10
_exptl_crystal_size_min 0.08
_refine_diff_density_max 2.098
_refine_diff_density_min -2.551
_refine_diff_density_rms 0.488
_refine_ls_extinction_method none
_refine_ls_goodness_of_fit_ref 1.089
_refine_ls_hydrogen_treatment constr
_refine_ls_matrix_type full
_refine_ls_number_parameters 291
_refine_ls_number_reflns 4222
_refine_ls_number_restraints 360
_refine_ls_restrained_S_all 1.045
_refine_ls_R_factor_all 0.0955
_refine_ls_R_factor_gt 0.0855
_refine_ls_shift/su_max 0.000
_refine_ls_shift/su_mean 0.000
_refine_ls_structure_factor_coef Fsqd
_refine_ls_weighting_details 'calc w=1/[\s^2^(Fo^2^)+(0.0350P)^2^+195.0000P] where P=(Fo^2^+2Fc^2^)/3'
_refine_ls_weighting_scheme calc
_refine_ls_wR_factor_gt 0.1924
_refine_ls_wR_factor_ref 0.1979
_reflns_number_gt 3098
_reflns_number_total 4222
_reflns_threshold_expression >2sigma(I)
_cod_data_source_file c2dt32132g.txt
_cod_data_source_block 1
_cod_original_sg_symbol_H-M 'P 21/c'
_cod_database_code 7022244

loop_
_symmetry_equiv_pos_as_xyz
'x, y, z'
'-x, y+1/2, -z+1/2'
'-x, -y, -z'
'x, -y-1/2, z-1/2'

loop_
_atom_site_label
_atom_site_type_symbol
_atom_site_fract_x
_atom_site_fract_y
_atom_site_fract_z
_atom_site_U_iso_or_equiv
_atom_site_adp_type
_atom_site_occupancy
_atom_site_symmetry_multiplicity
_atom_site_calc_flag
_atom_site_refinement_flags
_atom_site_disorder_assembly
_atom_site_disorder_group
Ni1 Ni 0.9307(3) 0.57995(16) 0.7315(2) 0.0253(6) Uani 1 1 d D . .
Sb1 Sb 0.50421(13) 0.87331(7) 0.48633(10) 0.0206(3) Uani 1 1 d . . .
Sb2 Sb 0.40411(13) 0.69125(8) 0.64095(10) 0.0207(3) Uani 1 1 d . . .
In1 In 0.40914(14) 0.67197(8) 0.36167(11) 0.0210(3) Uani 1 1 d . . .
In2 In 0.52395(14) 0.51640(8) 0.22400(10) 0.0196(3) Uani 1 1 d . . .
S1 S 0.6091(5) 0.7552(3) 0.4582(4) 0.0273(11) Uani 1 1 d . . .
S2 S 0.2530(5) 0.6858(3) 0.4436(4) 0.0303(12) Uani 1 1 d . . .
S3 S 0.2752(6) 0.7047(3) 0.1655(4) 0.0318(13) Uani 1 1 d . . .
S4 S 0.4622(5) 0.5329(3) 0.3706(4) 0.0202(10) Uani 1 1 d . . .
S5 S 0.6921(5) 0.4092(3) 0.2914(5) 0.0282(12) Uani 1 1 d . . .
S6 S 0.6324(6) 0.6292(3) 0.1875(4) 0.0285(12) Uani 1 1 d . . .
S7 S 0.3506(5) 0.4654(3) 0.0462(4) 0.0266(11) Uani 1 1 d . . .
N1 N 1.0870(18) 0.4959(11) 0.7669(15) 0.033(4) Uani 1 1 d U A .
H1A H 1.1021 0.4899 0.7082 0.040 Uiso 1 1 calc R . .
H1B H 1.1632 0.5121 0.8241 0.040 Uiso 1 1 calc R . .
N2 N 0.8668(16) 0.4943(10) 0.8128(14) 0.027(4) Uani 1 1 d U A .
H2A H 0.8497 0.5174 0.8641 0.032 Uiso 1 1 calc R . .
H2B H 0.7918 0.4706 0.7638 0.032 Uiso 1 1 calc R . .
C1 C 1.043(2) 0.4216(14) 0.7937(19) 0.038(5) Uani 1 1 d U . .
H1C H 1.1193 0.3875 0.8313 0.046 Uiso 1 1 calc R A .
H1D H 0.9807 0.3959 0.7264 0.046 Uiso 1 1 calc R . .
C2 C 0.977(2) 0.4359(13) 0.8654(18) 0.034(5) Uani 1 1 d U A .
H2C H 0.9407 0.3873 0.8769 0.041 Uiso 1 1 calc R . .
H2D H 1.0422 0.4551 0.9365 0.041 Uiso 1 1 calc R . .
N3 N 0.808(3) 0.5338(17) 0.571(2) 0.030(5) Uani 0.82(4) 1 d PDU A 1
H3A H 0.8318 0.4841 0.5679 0.036 Uiso 0.82(4) 1 calc PR A 1
H3B H 0.7222 0.5339 0.5580 0.036 Uiso 0.82(4) 1 calc PR A 1
N4 N 0.989(5) 0.652(2) 0.637(2) 0.037(4) Uani 0.82(4) 1 d PDU A 1
H4A H 0.9440 0.6977 0.6220 0.044 Uiso 0.82(4) 1 calc PR A 1
H4B H 1.0771 0.6625 0.6736 0.044 Uiso 0.82(4) 1 calc PR A 1
N5 N 1.045(4) 0.645(3) 0.882(4) 0.033(5) Uani 0.64(3) 1 d PDU A 1
H5A H 1.0978 0.6119 0.9362 0.040 Uiso 0.64(3) 1 calc PR A 1
H5B H 1.0972 0.6802 0.8721 0.040 Uiso 0.64(3) 1 calc PR A 1
N6 N 0.794(2) 0.6644(15) 0.728(2) 0.035(5) Uani 0.64(3) 1 d PDU A 1
H6A H 0.7567 0.6877 0.6615 0.042 Uiso 0.64(3) 1 calc PR A 1
H6B H 0.7276 0.6404 0.7361 0.042 Uiso 0.64(3) 1 calc PR A 1
C3 C 0.820(2) 0.5780(16) 0.4874(18) 0.033(6) Uani 0.82(4) 1 d PDU A 1
H3C H 0.7542 0.6197 0.4617 0.039 Uiso 0.82(4) 1 calc PR A 1
H3D H 0.8052 0.5448 0.4255 0.039 Uiso 0.82(4) 1 calc PR A 1
C4 C 0.959(2) 0.6108(17) 0.5384(18) 0.026(5) Uani 0.82(4) 1 d PDU A 1
H4C H 1.0222 0.5686 0.5542 0.032 Uiso 0.82(4) 1 calc PR A 1
H4D H 0.9679 0.6457 0.4865 0.032 Uiso 0.82(4) 1 calc PR A 1
C5 C 0.953(3) 0.6827(19) 0.9120(18) 0.032(6) Uani 0.64(3) 1 d PDU A 1
H5C H 0.9998 0.7205 0.9698 0.038 Uiso 0.64(3) 1 calc PR A 1
H5D H 0.9106 0.6448 0.9382 0.038 Uiso 0.64(3) 1 calc PR A 1
C6 C 0.852(3) 0.7226(13) 0.811(2) 0.036(7) Uani 0.64(3) 1 d PDU A 1
H6C H 0.7835 0.7469 0.8251 0.043 Uiso 0.64(3) 1 calc PR A 1
H6D H 0.8937 0.7626 0.7869 0.043 Uiso 0.64(3) 1 calc PR A 1
N3B N 0.833(13) 0.521(8) 0.588(10) 0.030(6) Uani 0.18(4) 1 d PDU A 2
H3BA H 0.8501 0.4695 0.5962 0.036 Uiso 0.18(4) 1 calc PR A 2
H3BB H 0.7444 0.5292 0.5565 0.036 Uiso 0.18(4) 1 calc PR A 2
N4B N 0.997(18) 0.657(9) 0.647(7) 0.034(6) Uani 0.18(4) 1 d PDU A 2
H4BA H 0.9869 0.7067 0.6634 0.041 Uiso 0.18(4) 1 calc PR A 2
H4BB H 1.0839 0.6486 0.6673 0.041 Uiso 0.18(4) 1 calc PR A 2
N5B N 1.036(6) 0.644(5) 0.872(8) 0.033(6) Uani 0.36(3) 1 d PDU A 2
H5BA H 1.0497 0.6155 0.9321 0.040 Uiso 0.36(3) 1 calc PR A 2
H5BB H 1.1152 0.6587 0.8778 0.040 Uiso 0.36(3) 1 calc PR A 2
N6B N 0.768(3) 0.648(3) 0.718(4) 0.034(5) Uani 0.36(3) 1 d PDU A 2
H6BA H 0.7496 0.6859 0.6676 0.041 Uiso 0.36(3) 1 calc PR A 2
H6BB H 0.6950 0.6181 0.6988 0.041 Uiso 0.36(3) 1 calc PR A 2
C3B C 0.893(12) 0.557(5) 0.527(9) 0.025(8) Uani 0.18(4) 1 d PDU A 2
H3BC H 0.8364 0.5445 0.4502 0.030 Uiso 0.18(4) 1 calc PR A 2
H3BD H 0.9774 0.5310 0.5481 0.030 Uiso 0.18(4) 1 calc PR A 2
C4B C 0.919(13) 0.643(5) 0.533(8) 0.027(8) Uani 0.18(4) 1 d PDU A 2
H4BC H 0.9678 0.6569 0.4927 0.033 Uiso 0.18(4) 1 calc PR A 2
H4BD H 0.8362 0.6725 0.5037 0.033 Uiso 0.18(4) 1 calc PR A 2
C5B C 0.953(4) 0.709(3) 0.861(5) 0.037(8) Uani 0.36(3) 1 d PDU A 2
H5BC H 0.9543 0.7449 0.8061 0.045 Uiso 0.36(3) 1 calc PR A 2
H5BD H 0.9849 0.7367 0.9301 0.045 Uiso 0.36(3) 1 calc PR A 2
C6B C 0.814(4) 0.679(4) 0.825(4) 0.037(8) Uani 0.36(3) 1 d PDU A 2
H6BC H 0.8145 0.6390 0.8753 0.044 Uiso 0.36(3) 1 calc PR A 2
H6BD H 0.7560 0.7211 0.8243 0.044 Uiso 0.36(3) 1 calc PR A 2

loop_
_atom_site_aniso_label
_atom_site_aniso_U_11
_atom_site_aniso_U_22
_atom_site_aniso_U_33
_atom_site_aniso_U_23
_atom_site_aniso_U_13
_atom_site_aniso_U_12
Ni1 0.0163(13) 0.0295(15) 0.0259(13) 0.0012(11) 0.0061(11) -0.0008(11)
Sb1 0.0233(7) 0.0192(7) 0.0183(6) -0.0024(5) 0.0086(5) -0.0015(5)
Sb2 0.0183(7) 0.0240(7) 0.0203(6) 0.0016(5) 0.0092(5) 0.0017(5)
In1 0.0273(8) 0.0187(7) 0.0177(7) -0.0027(5) 0.0109(6) -0.0011(6)
In2 0.0232(7) 0.0201(7) 0.0162(6) 0.0000(5) 0.0097(6) 0.0009(6)
S1 0.028(3) 0.021(3) 0.032(3) -0.006(2) 0.012(2) -0.001(2)
S2 0.031(3) 0.044(3) 0.019(2) -0.005(2) 0.014(2) 0.008(2)
S3 0.038(3) 0.026(3) 0.020(2) 0.009(2) 0.004(2) -0.009(2)
S4 0.027(3) 0.025(3) 0.017(2) 0.0036(19) 0.017(2) 0.001(2)
S5 0.027(3) 0.022(3) 0.038(3) 0.008(2) 0.017(2) 0.006(2)
S6 0.038(3) 0.022(3) 0.019(2) -0.003(2) 0.008(2) -0.006(2)
S7 0.022(3) 0.034(3) 0.021(2) -0.004(2) 0.008(2) 0.001(2)
N1 0.036(8) 0.039(8) 0.030(7) -0.001(6) 0.019(6) 0.000(6)
N2 0.016(7) 0.033(7) 0.037(7) -0.004(6) 0.017(6) -0.006(6)
C1 0.031(9) 0.040(9) 0.038(9) -0.005(7) 0.011(7) 0.005(7)
C2 0.031(8) 0.029(8) 0.030(8) 0.000(7) 0.004(7) 0.000(7)
N3 0.031(7) 0.034(7) 0.030(7) 0.003(6) 0.018(5) 0.004(6)
N4 0.036(6) 0.032(6) 0.036(6) -0.005(5) 0.010(5) -0.001(5)
N5 0.036(7) 0.031(7) 0.028(7) 0.001(6) 0.010(6) -0.006(6)
N6 0.036(7) 0.034(7) 0.033(6) 0.000(6) 0.014(5) -0.001(6)
C3 0.034(8) 0.032(8) 0.029(8) 0.001(6) 0.011(6) 0.001(7)
C4 0.029(8) 0.033(9) 0.025(7) 0.004(6) 0.020(6) 0.002(6)
C5 0.034(9) 0.035(9) 0.031(9) -0.001(7) 0.019(7) 0.000(7)
C6 0.034(9) 0.037(9) 0.040(9) 0.000(7) 0.019(7) 0.000(7)
N3B 0.031(8) 0.033(8) 0.031(8) 0.000(7) 0.018(6) -0.001(7)
N4B 0.034(7) 0.032(7) 0.033(7) -0.001(6) 0.014(6) -0.001(6)
N5B 0.035(8) 0.032(8) 0.031(8) 0.002(7) 0.013(6) -0.005(6)
N6B 0.034(7) 0.032(7) 0.033(7) 0.001(6) 0.013(6) -0.003(6)
C3B 0.026(10) 0.030(10) 0.025(10) 0.000(8) 0.017(7) 0.002(8)
C4B 0.029(10) 0.030(10) 0.026(10) 0.002(8) 0.015(7) 0.000(8)
C5B 0.040(10) 0.035(10) 0.035(10) -0.003(7) 0.016(7) 0.002(7)
C6B 0.041(10) 0.037(10) 0.036(10) 0.001(7) 0.020(7) 0.001(7)

loop_
_atom_type_symbol
_atom_type_description
_atom_type_scat_dispersion_real
_atom_type_scat_dispersion_imag
_atom_type_scat_source
C C 0.0033 0.0016 'International Tables Vol C Tables 4.2.6.8 and 6.1.1.4'
H H 0.0000 0.0000 'International Tables Vol C Tables 4.2.6.8 and 6.1.1.4'
In In -0.7276 1.3100 'International Tables Vol C Tables 4.2.6.8 and 6.1.1.4'
N N 0.0061 0.0033 'International Tables Vol C Tables 4.2.6.8 and 6.1.1.4'
Ni Ni 0.3393 1.1124 'International Tables Vol C Tables 4.2.6.8 and 6.1.1.4'
S S 0.1246 0.1234 'International Tables Vol C Tables 4.2.6.8 and 6.1.1.4'
Sb Sb -0.5866 1.5461 'International Tables Vol C Tables 4.2.6.8 and 6.1.1.4'

loop_
_geom_angle_atom_site_label_1
_geom_angle_atom_site_label_2
_geom_angle_atom_site_label_3
_geom_angle
_geom_angle_site_symmetry_1
_geom_angle_site_symmetry_3
N3B Ni1 N5B 176(4) . .
N3B Ni1 N6 105(4) . .
N5B Ni1 N6 76.0(13) . .
N3B Ni1 N6B 97(4) . .
N5B Ni1 N6B 84.0(14) . .
N6 Ni1 N6B 10.4(17) . .
N3B Ni1 N4B 87(4) . .
N5B Ni1 N4B 89(4) . .
N6 Ni1 N4B 90(7) . .
N6B Ni1 N4B 97(7) . .
N3B Ni1 N4 83(3) . .
N5B Ni1 N4 93(3) . .
N6 Ni1 N4 90.7(17) . .
N6B Ni1 N4 97(2) . .
N4B Ni1 N4 4(3) . .
N3B Ni1 N3 9(4) . .
N5B Ni1 N3 170(3) . .
N6 Ni1 N3 96.2(10) . .
N6B Ni1 N3 89.2(13) . .
N4B Ni1 N3 84(3) . .
N4 Ni1 N3 79.7(9) . .
N3B Ni1 N1 85(4) . .
N5B Ni1 N1 94.8(13) . .
N6 Ni1 N1 169.7(9) . .
N6B Ni1 N1 168.4(18) . .
N4B Ni1 N1 95(7) . .
N4 Ni1 N1 94.5(16) . .
N3 Ni1 N1 93.5(9) . .
N3B Ni1 N2 90(3) . .
N5B Ni1 N2 94(3) . .
N6 Ni1 N2 93.8(11) . .
N6B Ni1 N2 86.6(18) . .
N4B Ni1 N2 176(6) . .
N4 Ni1 N2 172.6(9) . .
N3 Ni1 N2 93.9(8) . .
N1 Ni1 N2 82.0(6) . .
N3B Ni1 N5 176(3) . .
N5B Ni1 N5 1(3) . .
N6 Ni1 N5 77.4(10) . .
N6B Ni1 N5 85.2(13) . .
N4B Ni1 N5 90(3) . .
N4 Ni1 N5 93.9(18) . .
N3 Ni1 N5 170.9(16) . .
N1 Ni1 N5 93.4(9) . .
N2 Ni1 N5 92.9(17) . .
S6 Sb1 S7 96.66(18) 4_576 2_655
S6 Sb1 S1 94.76(18) 4_576 .
S7 Sb1 S1 95.31(18) 2_655 .
S3 Sb2 S5 93.94(19) 4_576 3_666
S3 Sb2 S2 91.31(18) 4_576 .
S5 Sb2 S2 100.8(2) 3_666 .
S4 In1 S3 106.81(17) . .
S4 In1 S1 113.14(18) . .
S3 In1 S1 113.78(18) . .
S4 In1 S2 106.06(17) . .
S3 In1 S2 105.20(19) . .
S1 In1 S2 111.23(18) . .
S4 In2 S6 115.79(17) . .
S4 In2 S7 117.29(17) . .
S6 In2 S7 108.59(17) . .
S4 In2 S5 103.71(17) . .
S6 In2 S5 106.89(19) . .
S7 In2 S5 103.14(18) . .
Sb1 S1 In1 99.92(19) . .
Sb2 S2 In1 102.9(2) . .
Sb2 S3 In1 102.2(2) 4_575 .
In2 S4 In1 103.19(17) . .
Sb2 S5 In2 105.49(19) 3_666 .
Sb1 S6 In2 97.03(18) 4_575 .
Sb1 S7 In2 96.55(18) 2_645 .
C1 N1 Ni1 107.5(13) . .
C1 N1 H1A 110.2 . .
Ni1 N1 H1A 110.2 . .
C1 N1 H1B 110.2 . .
Ni1 N1 H1B 110.2 . .
H1A N1 H1B 108.5 . .
C2 N2 Ni1 107.8(12) . .
C2 N2 H2A 110.2 . .
Ni1 N2 H2A 110.2 . .
C2 N2 H2B 110.2 . .
Ni1 N2 H2B 110.2 . .
H2A N2 H2B 108.5 . .
N1 C1 C2 110.3(18) . .
N1 C1 H1C 109.6 . .
C2 C1 H1C 109.6 . .
N1 C1 H1D 109.6 . .
C2 C1 H1D 109.6 . .
H1C C1 H1D 108.1 . .
N2 C2 C1 110.1(18) . .
N2 C2 H2C 109.6 . .
C1 C2 H2C 109.6 . .
N2 C2 H2D 109.6 . .
C1 C2 H2D 109.6 . .
H2C C2 H2D 108.1 . .
C3 N3 Ni1 112(2) . .
C3 N3 H3A 109.2 . .
Ni1 N3 H3A 109.2 . .
C3 N3 H3B 109.2 . .
Ni1 N3 H3B 109.2 . .
H3A N3 H3B 107.9 . .
C4 N4 Ni1 106.4(15) . .
C4 N4 H4A 110.4 . .
Ni1 N4 H4A 110.4 . .
C4 N4 H4B 110.4 . .
Ni1 N4 H4B 110.4 . .
H4A N4 H4B 108.6 . .
C5 N5 Ni1 108(3) . .
C5 N5 H5A 110.1 . .
Ni1 N5 H5A 110.1 . .
C5 N5 H5B 110.1 . .
Ni1 N5 H5B 110.1 . .
H5A N5 H5B 108.4 . .
C6 N6 Ni1 113.5(14) . .
C6 N6 H6A 108.9 . .
Ni1 N6 H6A 108.9 . .
C6 N6 H6B 108.9 . .
Ni1 N6 H6B 108.9 . .
H6A N6 H6B 107.7 . .
N3 C3 C4 107(2) . .
N3 C3 H3C 110.4 . .
C4 C3 H3C 110.4 . .
N3 C3 H3D 110.4 . .
C4 C3 H3D 110.4 . .
H3C C3 H3D 108.6 . .
N4 C4 C3 112(2) . .
N4 C4 H4C 109.2 . .
C3 C4 H4C 109.2 . .
N4 C4 H4D 109.2 . .
C3 C4 H4D 109.2 . .
H4C C4 H4D 107.9 . .
N5 C5 C6 106.9(15) . .
N5 C5 H5C 110.3 . .
C6 C5 H5C 110.3 . .
N5 C5 H5D 110.3 . .
C6 C5 H5D 110.3 . .
H5C C5 H5D 108.6 . .
N6 C6 C5 107.1(14) . .
N6 C6 H6C 110.3 . .
C5 C6 H6C 110.3 . .
N6 C6 H6D 110.3 . .
C5 C6 H6D 110.3 . .
H6C C6 H6D 108.5 . .
C3B N3B Ni1 99(8) . .
C3B N3B H3BA 111.9 . .
Ni1 N3B H3BA 111.9 . .
C3B N3B H3BB 111.9 . .
Ni1 N3B H3BB 111.9 . .
H3BA N3B H3BB 109.6 . .
C4B N4B Ni1 108(6) . .
C4B N4B H4BA 110.2 . .
Ni1 N4B H4BA 110.2 . .
C4B N4B H4BB 110.2 . .
Ni1 N4B H4BB 110.2 . .
H4BA N4B H4BB 108.5 . .
C5B N5B Ni1 104(5) . .
C5B N5B H5BA 110.9 . .
Ni1 N5B H5BA 110.9 . .
C5B N5B H5BB 112.00 . .
Ni1 N5B H5BB 110.9 . .
H5BA N5B H5BB 108.9 . .
C6B N6B Ni1 103(2) . .
C6B N6B H6BA 111.1 . .
Ni1 N6B H6BA 111.1 . .
C6B N6B H6BB 111.1 . .
Ni1 N6B H6BB 111.1 . .
H6BA N6B H6BB 109.1 . .
N3B C3B C4B 122(10) . .
N3B C3B H3BC 106.9 . .
C4B C3B H3BC 106.9 . .
N3B C3B H3BD 106.9 . .
C4B C3B H3BD 106.9 . .
H3BC C3B H3BD 106.7 . .
N4B C4B C3B 103(10) . .
N4B C4B H4BC 111.1 . .
C3B C4B H4BC 111.1 . .
N4B C4B H4BD 111.1 . .
C3B C4B H4BD 111.1 . .
H4BC C4B H4BD 109.0 . .
N5B C5B C6B 107.3(16) . .
N5B C5B H5BC 110.3 . .
C6B C5B H5BC 110.3 . .
N5B C5B H5BD 110.3 . .
C6B C5B H5BD 110.3 . .
H5BC C5B H5BD 108.5 . .
N6B C6B C5B 107.2(16) . .
N6B C6B H6BC 110.3 . .
C5B C6B H6BC 110.3 . .
N6B C6B H6BD 110.3 . .
C5B C6B H6BD 110.3 . .
H6BC C6B H6BD 108.5 . .

loop_
_geom_bond_atom_site_label_1
_geom_bond_atom_site_label_2
_geom_bond_distance
_geom_bond_site_symmetry_2
Ni1 N3B 2.03(15) .
Ni1 N5B 2.05(10) .
Ni1 N6 2.099(15) .
Ni1 N6B 2.100(15) .
Ni1 N4B 2.100(15) .
Ni1 N4 2.101(14) .
Ni1 N3 2.14(3) .
Ni1 N1 2.150(18) .
Ni1 N2 2.154(16) .
Ni1 N5 2.17(5) .
Sb1 S6 2.454(5) 4_576
Sb1 S7 2.455(5) 2_655
Sb1 S1 2.460(5) .
Sb2 S3 2.417(5) 4_576
Sb2 S5 2.431(5) 3_666
Sb2 S2 2.447(5) .
In1 S4 2.445(5) .
In1 S3 2.467(5) .
In1 S1 2.475(5) .
In1 S2 2.492(5) .
In2 S4 2.422(4) .
In2 S6 2.457(5) .
In2 S7 2.478(5) .
In2 S5 2.491(5) .
S3 Sb2 2.417(5) 4_575
S5 Sb2 2.431(5) 3_666
S6 Sb1 2.454(5) 4_575
S7 Sb1 2.455(5) 2_645
N1 C1 1.47(3) .
N1 H1A 0.9000 .
N1 H1B 0.9000 .
N2 C2 1.50(3) .
N2 H2A 0.9000 .
N2 H2B 0.9000 .
C1 C2 1.50(3) .
C1 H1C 0.9700 .
C1 H1D 0.9700 .
C2 H2C 0.9700 .
C2 H2D 0.9700 .
N3 C3 1.424(10) .
N3 H3A 0.9000 .
N3 H3B 0.9000 .
N4 C4 1.421(10) .
N4 H4A 0.9000 .
N4 H4B 0.9000 .
N5 C5 1.427(10) .
N5 H5A 0.9000 .
N5 H5B 0.9000 .
N6 C6 1.423(10) .
N6 H6A 0.9000 .
N6 H6B 0.9000 .
C3 C4 1.501(10) .
C3 H3C 0.9700 .
C3 H3D 0.9700 .
C4 H4C 0.9700 .
C4 H4D 0.9700 .
C5 C6 1.501(10) .
C5 H5C 0.9700 .
C5 H5D 0.9700 .
C6 H6C 0.9700 .
C6 H6D 0.9700 .
N3B C3B 1.421(10) .
N3B H3BA 0.9000 .
N3B H3BB 0.9000 .
N4B C4B 1.420(10) .
N4B H4BA 0.9000 .
N4B H4BB 0.9000 .
N5B C5B 1.421(10) .
N5B H5BA 0.9000 .
N5B H5BB 0.9000 .
N6B C6B 1.421(10) .
N6B H6BA 0.9000 .
N6B H6BB 0.9000 .
C3B C4B 1.500(10) .
C3B H3BC 0.9700 .
C3B H3BD 0.9700 .
C4B H4BC 0.9700 .
C4B H4BD 0.9700 .
C5B C6B 1.502(10) .
C5B H5BC 0.9700 .
C5B H5BD 0.9700 .
C6B H6BC 0.9700 .
C6B H6BD 0.9700 .
